data_4066871
loop_
_publ_author_name
'Wong, Chun-Yuen'
'Lai, Lo-Ming'
'Chan, Siu-Chung'
'Tai, Lai-Hung'

_publ_section_title
;
 Photophysical and Theoretical Studies of Ruthenium(II)&#x2212;Acetylide
 and &#x2212;Cyanide Complexes with Aromatic Diimine and
 Trithiacyclononane
;
_journal_issue 23
_journal_name_full Organometallics
_journal_page_first 6259
_journal_paper_doi 10.1021/om1006837
_journal_volume 29
_journal_year 2010
_chemical_formula_sum 'C24 H26 Cl F6 N6 P Ru S3'
_chemical_formula_weight 776.18
_chemical_name_systematic
; 
 ? 
;
_space_group_IT_number 2
_symmetry_cell_setting triclinic
_symmetry_space_group_name_Hall '-P 1'
_symmetry_space_group_name_H-M 'P -1'
_atom_sites_solution_hydrogens geom
_atom_sites_solution_primary direct
_atom_sites_solution_secondary difmap
_audit_creation_method SHELXL-97
_cell_angle_alpha 112.630(4)
_cell_angle_beta 94.271(3)
_cell_angle_gamma 94.603(3)
_cell_formula_units_Z 2
_cell_length_a 8.2985(3)
_cell_length_b 12.4067(5)
_cell_length_c 15.4189(6)
_cell_measurement_reflns_used 4357
_cell_measurement_temperature 133(2)
_cell_measurement_theta_max 28.2095
_cell_measurement_theta_min 3.5731
_cell_volume 1450.93(11)
_computing_structure_refinement 'SHELXL-97 (Sheldrick, 1997)'
_computing_structure_solution 'SHELXS-97 (Sheldrick, 1990)'
_diffrn_ambient_temperature 133(2)
_diffrn_measured_fraction_theta_full 0.990
_diffrn_measured_fraction_theta_max 0.990
_diffrn_radiation_monochromator graphite
_diffrn_radiation_source 'fine-focus sealed tube'
_diffrn_radiation_type MoK\a
_diffrn_radiation_wavelength 0.71073
_diffrn_reflns_av_R_equivalents 0.0178
_diffrn_reflns_av_sigmaI/netI 0.0577
_diffrn_reflns_limit_h_max 9
_diffrn_reflns_limit_h_min -8
_diffrn_reflns_limit_k_max 14
_diffrn_reflns_limit_k_min -14
_diffrn_reflns_limit_l_max 12
_diffrn_reflns_limit_l_min -18
_diffrn_reflns_number 7250
_diffrn_reflns_theta_full 25.00
_diffrn_reflns_theta_max 25.00
_diffrn_reflns_theta_min 3.58
_exptl_absorpt_coefficient_mu 0.971
_exptl_absorpt_correction_T_max 1.00000
_exptl_absorpt_correction_T_min 0.85296
_exptl_absorpt_correction_type multi-scan
_exptl_absorpt_process_details 'CrysAlisPro, Oxford Diffraction Ltd'
_exptl_crystal_colour red
_exptl_crystal_density_diffrn 1.777
_exptl_crystal_density_method 'not measured'
_exptl_crystal_description block
_exptl_crystal_F_000 780
_exptl_crystal_size_max 0.32
_exptl_crystal_size_mid 0.21
_exptl_crystal_size_min 0.05
_refine_diff_density_max 0.379
_refine_diff_density_min -0.513
_refine_diff_density_rms 0.068
_refine_ls_extinction_method none
_refine_ls_goodness_of_fit_ref 1.018
_refine_ls_hydrogen_treatment constr
_refine_ls_matrix_type full
_refine_ls_number_parameters 392
_refine_ls_number_reflns 5056
_refine_ls_number_restraints 0
_refine_ls_restrained_S_all 1.018
_refine_ls_R_factor_all 0.0453
_refine_ls_R_factor_gt 0.0267
_refine_ls_shift/su_max 0.001
_refine_ls_shift/su_mean 0.000
_refine_ls_structure_factor_coef Fsqd
_refine_ls_weighting_details 'calc w=1/[\s^2^(Fo^2^)+(0.0100P)^2^+0.0000P] where P=(Fo^2^+2Fc^2^)/3'
_refine_ls_weighting_scheme calc
_refine_ls_wR_factor_gt 0.0406
_refine_ls_wR_factor_ref 0.0419
_reflns_number_gt 3698
_reflns_number_total 5056
_reflns_threshold_expression >2sigma(I)
_cod_data_source_file om1006837_si_002.cif
_cod_data_source_block Complex_3a
_cod_original_cell_volume 1450.93(10)
_cod_original_sg_symbol_H-M P-1
_cod_database_code 4066871

loop_
_symmetry_equiv_pos_as_xyz
'x, y, z'
'-x, -y, -z'

loop_
_atom_site_label
_atom_site_type_symbol
_atom_site_fract_x
_atom_site_fract_y
_atom_site_fract_z
_atom_site_U_iso_or_equiv
_atom_site_adp_type
_atom_site_occupancy
_atom_site_symmetry_multiplicity
_atom_site_calc_flag
_atom_site_refinement_flags
Ru1 Ru 0.73542(3) 0.990772(19) 0.67805(2) 0.01471(7) Uani 1 1 d .
Cl1 Cl 0.79247(7) 0.91481(5) 0.51506(6) 0.01803(18) Uani 1 1 d .
S1 S 0.69807(8) 1.06688(6) 0.83413(6) 0.0218(2) Uani 1 1 d .
S3 S 0.64618(8) 1.15514(6) 0.66550(6) 0.0205(2) Uani 1 1 d .
S2 S 0.99414(8) 1.09049(6) 0.71872(6) 0.01851(19) Uani 1 1 d .
P1 P 0.21416(9) 0.52709(6) 0.86339(7) 0.0234(2) Uani 1 1 d .
N1 N 0.5103(2) 0.88876(17) 0.63187(17) 0.0149(6) Uani 1 1 d .
N2 N 0.7920(2) 0.83336(16) 0.68611(17) 0.0137(6) Uani 1 1 d .
F9 F 0.3419(2) 0.56152(15) 0.95430(15) 0.0518(6) Uani 1 1 d .
F6 F 0.08555(18) 0.49163(13) 0.77156(14) 0.0380(5) Uani 1 1 d .
F8 F 0.0887(2) 0.46496(14) 0.90741(15) 0.0438(6) Uani 1 1 d .
F10 F 0.13847(19) 0.64802(12) 0.91084(14) 0.0401(6) Uani 1 1 d .
F7 F 0.28778(18) 0.40604(13) 0.81546(14) 0.0422(6) Uani 1 1 d .
F5 F 0.33784(19) 0.58879(15) 0.81777(16) 0.0487(6) Uani 1 1 d .
N3 N 0.2478(2) 0.50155(18) 0.57288(18) 0.0196(6) Uani 1 1 d .
N4 N 0.5449(2) 0.44392(17) 0.63364(18) 0.0190(6) Uani 1 1 d .
C4 C 0.8251(3) 1.2661(2) 0.6976(2) 0.0240(8) Uani 1 1 d .
H4A H 0.8128 1.3157 0.6625 0.029 Uiso 1 1 calc R
H4B H 0.8335 1.3156 0.7645 0.029 Uiso 1 1 calc R
C9 C 0.2292(3) 0.7263(2) 0.5659(2) 0.0179(7) Uani 1 1 d .
H9 H 0.1353 0.6729 0.5439 0.021 Uiso 1 1 calc R
C12 C 0.6622(3) 0.7490(2) 0.6619(2) 0.0132(7) Uani 1 1 d .
C17 C 0.3825(3) 0.5794(2) 0.6023(2) 0.0157(7) Uani 1 1 d .
C7 C 0.3724(3) 0.9146(2) 0.5987(2) 0.0182(7) Uani 1 1 d .
H7 H 0.3707 0.9889 0.5976 0.022 Uiso 1 1 calc R
C11 C 0.5082(3) 0.7777(2) 0.6315(2) 0.0130(7) Uani 1 1 d .
C2 C 1.0132(3) 1.1738(2) 0.8467(2) 0.0234(8) Uani 1 1 d .
H2A H 1.1257 1.1821 0.8729 0.028 Uiso 1 1 calc R
H2B H 0.9827 1.2520 0.8599 0.028 Uiso 1 1 calc R
C10 C 0.3725(3) 0.6959(2) 0.6001(2) 0.0144(7) Uani 1 1 d .
C8 C 0.2310(3) 0.8365(2) 0.5657(2) 0.0194(7) Uani 1 1 d .
H8 H 0.1377 0.8590 0.5435 0.023 Uiso 1 1 calc R
C19 C 0.2645(3) 0.3970(2) 0.5745(2) 0.0212(7) Uani 1 1 d .
H19 H 0.1743 0.3403 0.5549 0.025 Uiso 1 1 calc R
C13 C 0.6753(3) 0.6368(2) 0.6614(2) 0.0136(7) Uani 1 1 d .
C16 C 0.9368(3) 0.8077(2) 0.7108(2) 0.0184(7) Uani 1 1 d .
H16 H 1.0261 0.8649 0.7279 0.022 Uiso 1 1 calc R
C3 C 0.9785(3) 1.2072(2) 0.6759(2) 0.0229(8) Uani 1 1 d .
H3A H 1.0721 1.2660 0.7042 0.027 Uiso 1 1 calc R
H3B H 0.9816 1.1747 0.6080 0.027 Uiso 1 1 calc R
C18 C 0.5320(3) 0.5522(2) 0.6324(2) 0.0155(7) Uani 1 1 d .
C5 C 0.5390(3) 1.2138(2) 0.7691(2) 0.0272(8) Uani 1 1 d .
H5A H 0.5236 1.2946 0.7805 0.033 Uiso 1 1 calc R
H5B H 0.4322 1.1692 0.7560 0.033 Uiso 1 1 calc R
C6 C 0.6258(3) 1.2105(2) 0.8584(2) 0.0304(9) Uani 1 1 d .
H6A H 0.5517 1.2257 0.9065 0.037 Uiso 1 1 calc R
H6B H 0.7174 1.2716 0.8825 0.037 Uiso 1 1 calc R
C20 C 0.4123(3) 0.3687(2) 0.6045(2) 0.0232(8) Uani 1 1 d .
H20 H 0.4169 0.2937 0.6039 0.028 Uiso 1 1 calc R
C15 C 0.9589(3) 0.6978(2) 0.7118(2) 0.0209(8) Uani 1 1 d .
H15 H 1.0617 0.6827 0.7292 0.025 Uiso 1 1 calc R
C14 C 0.8300(3) 0.6128(2) 0.6873(2) 0.0196(7) Uani 1 1 d .
H14 H 0.8443 0.5394 0.6877 0.024 Uiso 1 1 calc R
C1 C 0.9058(3) 1.1128(2) 0.8935(2) 0.0243(8) Uani 1 1 d .
H1A H 0.9023 1.1657 0.9586 0.029 Uiso 1 1 calc R
H1B H 0.9536 1.0442 0.8940 0.029 Uiso 1 1 calc R
C24 C 0.3269(4) 0.9478(3) 0.8613(3) 0.0335(9) Uani 1 1 d .
C21 C 0.7317(4) 0.6055(3) 0.9095(3) 0.0551(12) Uani 1 1 d .
H21A H 0.8353 0.5769 0.9119 0.083 Uiso 1 1 calc R
H21B H 0.6691 0.5589 0.8498 0.083 Uiso 1 1 calc R
H21C H 0.6744 0.6004 0.9599 0.083 Uiso 1 1 calc R
C22 C 0.7561(5) 0.7267(4) 0.9198(3) 0.0540(12) Uani 1 1 d .
C23A C 0.395(3) 0.867(4) 0.901(3) 0.080(10) Uani 0.47(6) 1 d P
H23A H 0.5120 0.8773 0.9057 0.120 Uiso 0.47(6) 1 calc PR
H23B H 0.3556 0.7868 0.8610 0.120 Uiso 0.47(6) 1 calc PR
H23C H 0.3626 0.8840 0.9633 0.120 Uiso 0.47(6) 1 calc PR
N6 N 0.2980(3) 1.0037(3) 0.8230(3) 0.0556(10) Uani 1 1 d .
N5 N 0.7763(5) 0.8212(3) 0.9269(3) 0.0843(14) Uani 1 1 d .
C23B C 0.352(5) 0.883(3) 0.919(2) 0.085(8) Uani 0.53(6) 1 d P
H23D H 0.3354 0.9303 0.9828 0.128 Uiso 0.53(6) 1 calc PR
H23E H 0.4618 0.8631 0.9176 0.128 Uiso 0.53(6) 1 calc PR
H23F H 0.2772 0.8126 0.8954 0.128 Uiso 0.53(6) 1 calc PR

loop_
_atom_site_aniso_label
_atom_site_aniso_U_11
_atom_site_aniso_U_22
_atom_site_aniso_U_33
_atom_site_aniso_U_23
_atom_site_aniso_U_13
_atom_site_aniso_U_12
Ru1 0.01461(12) 0.01119(11) 0.01783(18) 0.00526(11) -0.00030(10) 0.00292(9)
Cl1 0.0198(3) 0.0142(3) 0.0185(5) 0.0050(3) 0.0007(3) 0.0016(3)
S1 0.0213(4) 0.0207(4) 0.0201(6) 0.0044(4) 0.0002(4) 0.0052(3)
S3 0.0206(4) 0.0136(3) 0.0265(6) 0.0072(4) -0.0009(4) 0.0045(3)
S2 0.0168(4) 0.0138(3) 0.0223(6) 0.0048(3) -0.0011(3) 0.0018(3)
P1 0.0202(4) 0.0190(4) 0.0262(6) 0.0036(4) 0.0016(4) 0.0030(3)
N1 0.0135(11) 0.0158(12) 0.0159(17) 0.0068(11) -0.0010(11) 0.0034(10)
N2 0.0122(11) 0.0136(11) 0.0170(17) 0.0077(11) 0.0001(10) 0.0036(10)
F9 0.0467(11) 0.0553(12) 0.0348(16) 0.0017(11) -0.0165(10) 0.0046(10)
F6 0.0361(10) 0.0315(9) 0.0428(15) 0.0137(9) -0.0147(9) 0.0061(8)
F8 0.0469(11) 0.0380(10) 0.0540(17) 0.0252(11) 0.0165(11) -0.0008(9)
F10 0.0410(10) 0.0186(8) 0.0554(17) 0.0060(9) 0.0169(10) 0.0069(8)
F7 0.0364(10) 0.0338(10) 0.0455(16) 0.0022(10) -0.0046(9) 0.0216(8)
F5 0.0391(10) 0.0480(11) 0.0537(18) 0.0148(11) 0.0184(10) -0.0099(9)
N3 0.0221(12) 0.0179(12) 0.0162(17) 0.0038(11) 0.0023(11) 0.0031(10)
N4 0.0223(12) 0.0126(11) 0.0220(18) 0.0069(11) 0.0004(11) 0.0025(10)
C4 0.0284(16) 0.0095(14) 0.032(2) 0.0074(14) -0.0004(15) 0.0002(13)
C9 0.0159(14) 0.0208(14) 0.016(2) 0.0061(14) 0.0019(13) 0.0012(12)
C12 0.0137(14) 0.0143(13) 0.0112(19) 0.0041(13) 0.0013(13) 0.0052(12)
C17 0.0181(14) 0.0149(14) 0.013(2) 0.0038(13) 0.0021(13) 0.0038(12)
C7 0.0190(14) 0.0147(14) 0.024(2) 0.0103(14) 0.0035(14) 0.0084(12)
C11 0.0137(14) 0.0153(13) 0.0107(19) 0.0050(13) 0.0031(12) 0.0047(12)
C2 0.0223(15) 0.0225(15) 0.019(2) 0.0030(15) -0.0059(14) 0.0012(13)
C10 0.0153(14) 0.0179(14) 0.0107(19) 0.0058(13) 0.0028(13) 0.0039(12)
C8 0.0123(13) 0.0220(15) 0.024(2) 0.0089(14) -0.0024(13) 0.0059(12)
C19 0.0212(15) 0.0187(14) 0.021(2) 0.0073(14) -0.0008(14) -0.0039(13)
C13 0.0163(14) 0.0133(13) 0.0121(19) 0.0055(13) 0.0009(12) 0.0052(12)
C16 0.0138(14) 0.0181(14) 0.023(2) 0.0077(14) 0.0005(13) 0.0007(12)
C3 0.0246(15) 0.0134(13) 0.027(2) 0.0054(14) -0.0008(14) -0.0013(12)
C18 0.0182(14) 0.0144(14) 0.013(2) 0.0041(13) 0.0036(13) 0.0026(12)
C5 0.0252(16) 0.0209(15) 0.032(3) 0.0053(15) 0.0045(15) 0.0101(13)
C6 0.0335(17) 0.0231(16) 0.029(3) 0.0018(16) 0.0074(16) 0.0142(14)
C20 0.0272(16) 0.0150(14) 0.028(2) 0.0090(14) 0.0000(15) 0.0042(14)
C15 0.0137(14) 0.0255(15) 0.028(2) 0.0159(15) -0.0005(14) 0.0059(13)
C14 0.0226(15) 0.0151(14) 0.025(2) 0.0100(14) 0.0049(14) 0.0086(13)
C1 0.0237(15) 0.0258(15) 0.017(2) 0.0022(15) -0.0031(14) 0.0058(13)
C24 0.0218(17) 0.042(2) 0.028(3) 0.0077(19) -0.0015(16) -0.0121(16)
C21 0.034(2) 0.091(3) 0.056(3) 0.045(3) 0.007(2) 0.012(2)
C22 0.051(2) 0.074(3) 0.030(3) 0.012(2) -0.004(2) 0.021(2)
C23A 0.051(10) 0.090(17) 0.14(3) 0.096(19) -0.002(11) -0.017(9)
N6 0.0443(19) 0.077(2) 0.051(3) 0.031(2) -0.0058(18) 0.0200(17)
N5 0.120(3) 0.072(2) 0.048(3) 0.011(2) -0.016(2) 0.026(3)
C23B 0.16(2) 0.048(7) 0.049(11) 0.022(7) 0.030(14) -0.008(12)

loop_
_atom_type_symbol
_atom_type_description
_atom_type_scat_dispersion_real
_atom_type_scat_dispersion_imag
_atom_type_scat_source
C C 0.0033 0.0016 'International Tables Vol C Tables 4.2.6.8 and 6.1.1.4'
N N 0.0061 0.0033 'International Tables Vol C Tables 4.2.6.8 and 6.1.1.4'
F F 0.0171 0.0103 'International Tables Vol C Tables 4.2.6.8 and 6.1.1.4'
P P 0.1023 0.0942 'International Tables Vol C Tables 4.2.6.8 and 6.1.1.4'
S S 0.1246 0.1234 'International Tables Vol C Tables 4.2.6.8 and 6.1.1.4'
Ru Ru -1.2594 0.8363 'International Tables Vol C Tables 4.2.6.8 and 6.1.1.4'
Cl Cl 0.1484 0.1585 'International Tables Vol C Tables 4.2.6.8 and 6.1.1.4'
H H 0.0000 0.0000 'International Tables Vol C Tables 4.2.6.8 and 6.1.1.4'

loop_
_geom_angle_atom_site_label_1
_geom_angle_atom_site_label_2
_geom_angle_atom_site_label_3
_geom_angle
N1 Ru1 N2 79.03(8)
N1 Ru1 S1 95.70(7)
N2 Ru1 S1 91.12(7)
N1 Ru1 S3 95.17(6)
N2 Ru1 S3 174.17(6)
S1 Ru1 S3 88.83(3)
N1 Ru1 S2 174.86(7)
N2 Ru1 S2 97.99(6)
S1 Ru1 S2 88.52(3)
S3 Ru1 S2 87.84(3)
N1 Ru1 Cl1 87.75(7)
N2 Ru1 Cl1 88.86(7)
S1 Ru1 Cl1 176.49(3)
S3 Ru1 Cl1 91.54(3)
S2 Ru1 Cl1 88.01(3)
C1 S1 C6 100.51(13)
C1 S1 Ru1 103.07(11)
C6 S1 Ru1 106.54(11)
C5 S3 C4 101.15(14)
C5 S3 Ru1 102.43(10)
C4 S3 Ru1 106.69(8)
C3 S2 C2 101.18(13)
C3 S2 Ru1 102.95(9)
C2 S2 Ru1 105.85(10)
F9 P1 F8 90.48(12)
F9 P1 F5 90.45(11)
F8 P1 F5 179.07(12)
F9 P1 F7 89.93(9)
F8 P1 F7 89.61(10)
F5 P1 F7 90.38(10)
F9 P1 F10 90.62(10)
F8 P1 F10 90.13(9)
F5 P1 F10 89.87(9)
F7 P1 F10 179.40(11)
F9 P1 F6 179.68(10)
F8 P1 F6 89.43(10)
F5 P1 F6 89.64(11)
F7 P1 F6 89.77(9)
F10 P1 F6 89.69(9)
C7 N1 C11 116.5(2)
C7 N1 Ru1 128.81(17)
C11 N1 Ru1 114.58(15)
C16 N2 C12 118.2(2)
C16 N2 Ru1 127.85(17)
C12 N2 Ru1 113.89(14)
C19 N3 C17 115.7(2)
C20 N4 C18 116.5(2)
C3 C4 S3 110.42(16)
C8 C9 C10 118.2(2)
N2 C12 C13 122.7(2)
N2 C12 C11 117.0(2)
C13 C12 C11 120.3(2)
N3 C17 C18 122.5(2)
N3 C17 C10 118.2(2)
C18 C17 C10 119.4(2)
N1 C7 C8 123.5(2)
N1 C11 C10 123.2(2)
N1 C11 C12 115.5(2)
C10 C11 C12 121.2(2)
C1 C2 S2 110.99(19)
C11 C10 C9 118.7(2)
C11 C10 C17 119.2(2)
C9 C10 C17 122.1(2)
C9 C8 C7 119.9(2)
N3 C19 C20 122.5(2)
C12 C13 C14 117.4(2)
C12 C13 C18 118.8(2)
C14 C13 C18 123.8(2)
N2 C16 C15 122.2(2)
C4 C3 S2 113.5(2)
N4 C18 C17 120.4(2)
N4 C18 C13 118.5(2)
C17 C18 C13 121.1(2)
C6 C5 S3 114.17(18)
C5 C6 S1 110.8(2)
N4 C20 C19 122.4(2)
C14 C15 C16 120.0(2)
C15 C14 C13 119.5(2)
C2 C1 S1 113.1(2)
N6 C24 C23B 173.2(15)
N6 C24 C23A 168.1(16)
C23B C24 C23A 18.5(18)
N5 C22 C21 179.1(5)

loop_
_geom_bond_atom_site_label_1
_geom_bond_atom_site_label_2
_geom_bond_distance
Ru1 N1 2.081(2)
Ru1 N2 2.0918(19)
Ru1 S1 2.2778(9)
Ru1 S3 2.2955(7)
Ru1 S2 2.3042(7)
Ru1 Cl1 2.4196(9)
S1 C1 1.827(3)
S1 C6 1.835(2)
S3 C5 1.815(3)
S3 C4 1.839(3)
S2 C3 1.817(3)
S2 C2 1.829(3)
P1 F9 1.5864(19)
P1 F8 1.5868(19)
P1 F5 1.591(2)
P1 F7 1.5923(16)
P1 F10 1.5987(15)
P1 F6 1.5993(18)
N1 C7 1.331(3)
N1 C11 1.375(3)
N2 C16 1.333(3)
N2 C12 1.361(3)
N3 C19 1.325(3)
N3 C17 1.342(3)
N4 C20 1.313(3)
N4 C18 1.363(3)
C4 C3 1.514(3)
C9 C8 1.368(3)
C9 C10 1.402(3)
C12 C13 1.403(3)
C12 C11 1.446(3)
C17 C18 1.404(3)
C17 C10 1.467(3)
C7 C8 1.387(3)
C11 C10 1.375(3)
C2 C1 1.515(4)
C19 C20 1.398(3)
C13 C14 1.405(3)
C13 C18 1.440(3)
C16 C15 1.396(3)
C5 C6 1.522(4)
C15 C14 1.361(3)
C24 N6 1.098(4)
C24 C23B 1.42(3)
C24 C23A 1.50(4)
C21 C22 1.445(5)
C22 N5 1.133(5)
